data_1514474
loop_
_publ_author_name
'Urabe, Daisuke'
'Nagatomo, Masanori'
'Hagiwara, Koji'
'Masuda, Kengo'
'Inoue, Masayuki'

_publ_section_title
;
 Symmetry-driven synthesis of 9-demethyl-10,15-dideoxyryanodol
;
_journal_issue 4
_journal_name_full 'Chemical Science'
_journal_page_first 1615
_journal_paper_doi 10.1039/c3sc00023k
_journal_volume 4
_journal_year 2013
_chemical_formula_moiety 'C15 H18 O6 '
_chemical_formula_sum 'C15 H18 O6'
_chemical_formula_weight 294.30
_space_group_IT_number 15
_symmetry_cell_setting monoclinic
_symmetry_Int_Tables_number 15
_symmetry_space_group_name_Hall '-C 2yc'
_symmetry_space_group_name_H-M 'C 1 2/c 1'
_cell_angle_alpha 90.0000
_cell_angle_beta 99.268(3)
_cell_angle_gamma 90.0000
_cell_formula_units_Z 4
_cell_length_a 13.7664(10)
_cell_length_b 9.3670(7)
_cell_length_c 10.8858(8)
_cell_measurement_reflns_used 2070
_cell_measurement_temperature 150.0
_cell_measurement_theta_max 27.5
_cell_measurement_theta_min 2.6
_cell_volume 1385.40(18)
_computing_cell_refinement CrystalClear
_computing_data_collection CrystalClear
_computing_data_reduction CrystalStructure
_computing_publication_material 'CrystalStructure 3.8'
_computing_structure_refinement CRYSTALS
_computing_structure_solution SIR2004
_diffrn_detector_area_resol_mean 7.31
_diffrn_measured_fraction_theta_full 0.989
_diffrn_measured_fraction_theta_max 0.989
_diffrn_measurement_device_type 'Rigaku Saturn'
_diffrn_measurement_method \w
_diffrn_radiation_type 'Mo K\a'
_diffrn_radiation_wavelength 0.71070
_diffrn_reflns_av_R_equivalents 0.025
_diffrn_reflns_limit_h_max 17
_diffrn_reflns_limit_h_min -17
_diffrn_reflns_limit_k_max 12
_diffrn_reflns_limit_k_min -12
_diffrn_reflns_limit_l_max 14
_diffrn_reflns_limit_l_min -14
_diffrn_reflns_number 9558
_diffrn_reflns_theta_full 27.50
_diffrn_reflns_theta_max 27.50
_exptl_absorpt_coefficient_mu 0.109
_exptl_absorpt_correction_T_max 0.966
_exptl_absorpt_correction_T_min 0.952
_exptl_absorpt_correction_type numerical
_exptl_absorpt_process_details
;
Higashi, T. (1999). Program for Absorption Correction.
Rigaku Corporation, Tokyo, Japan.
;
_exptl_crystal_colour colorless
_exptl_crystal_density_diffrn 1.411
_exptl_crystal_density_method 'not measured'
_exptl_crystal_description prism
_exptl_crystal_F_000 624.00
_exptl_crystal_size_max 0.40
_exptl_crystal_size_mid 0.32
_exptl_crystal_size_min 0.32
_refine_diff_density_max 0.56
_refine_diff_density_min -0.25
_refine_ls_extinction_method none
_refine_ls_goodness_of_fit_ref 1.003
_refine_ls_hydrogen_treatment refall
_refine_ls_number_parameters 105
_refine_ls_number_reflns 1578
_refine_ls_R_factor_gt 0.0494
_refine_ls_shift/su_max 0.0000
_refine_ls_structure_factor_coef Fsqd
_refine_ls_weighting_details 'w = 1/[0.0074Fo^2^ + 1.0000\s(Fo^2^)]/(4Fo^2^)'
_refine_ls_weighting_scheme calc
_refine_ls_wR_factor_ref 0.1840
_reflns_number_gt 1470
_reflns_number_total 1578
_reflns_threshold_expression F^2^>2.0\s(F^2^)
_cod_data_source_file c3sc00023k.txt
_cod_data_source_block '__a'
_cod_original_formula_sum 'C15 H18 O6 '
_cod_database_code 1514474

loop_
_symmetry_equiv_pos_site_id
_symmetry_equiv_pos_as_xyz
1 +X,+Y,+Z
2 -X,+Y,1/2-Z
3 -X,-Y,-Z
4 +X,-Y,1/2+Z
5 1/2+X,1/2+Y,+Z
6 1/2-X,1/2+Y,1/2-Z
7 1/2-X,1/2-Y,-Z
8 1/2+X,1/2-Y,1/2+Z

loop_
_atom_site_label
_atom_site_type_symbol
_atom_site_fract_x
_atom_site_fract_y
_atom_site_fract_z
_atom_site_U_iso_or_equiv
_atom_site_adp_type
_atom_site_occupancy
_atom_site_symmetry_multiplicity
_atom_site_calc_flag
_atom_site_refinement_flags
O1 O 0.04786(6) 0.40192(8) 0.67076(7) 0.0130(2) Uani 1.00 1 d .
O2 O 0.23013(6) 0.28206(9) 0.81412(8) 0.0200(2) Uani 1.00 1 d .
O3 O -0.09880(6) 0.24901(8) 0.48808(7) 0.0191(2) Uani 1.00 1 d .
C1 C 0.09329(7) 0.14384(11) 0.69542(10) 0.0125(3) Uani 1.00 1 d .
C2 C 0.03961(8) 0.00692(12) 0.72165(10) 0.0155(3) Uani 1.00 1 d .
C3 C 0.15950(7) 0.17423(11) 0.82187(9) 0.0138(2) Uani 1.00 1 d .
C4 C 0.0000 0.49499(16) 0.7500 0.0130(3) Uani 1.00 2 d S
C5 C 0.01426(8) 0.26230(11) 0.68535(9) 0.0101(2) Uani 1.00 1 d .
C6 C -0.08280(8) 0.22720(11) 0.59886(10) 0.0121(2) Uani 1.00 1 d .
C7 C -0.07844(8) 0.58318(12) 0.67128(12) 0.0198(3) Uani 1.00 1 d .
C8 C 0.14733(8) 0.13245(13) 0.58474(11) 0.0175(3) Uani 1.00 1 d .
H1 H 0.0636 -0.0814 0.6960 0.019 Uiso 1.00 1 c R
H2 H 0.1904 0.0891 0.8558 0.016 Uiso 1.00 1 c R
H3 H -0.1249 0.5214 0.6240 0.024 Uiso 1.00 1 c R
H4 H -0.1109 0.6411 0.7238 0.024 Uiso 1.00 1 c R
H5 H 0.1014 0.1226 0.5102 0.022 Uiso 1.00 1 c R
H6 H 0.1854 0.2163 0.5802 0.022 Uiso 1.00 1 c R
H7 H 0.1895 0.0516 0.5950 0.021 Uiso 1.00 1 c R
H8 H -0.0490 0.6423 0.6167 0.024 Uiso 1.00 1 c R
H9 H 0.2811 0.2680 0.8774 0.025 Uiso 1.00 1 c R

loop_
_atom_site_aniso_label
_atom_site_aniso_U_11
_atom_site_aniso_U_22
_atom_site_aniso_U_33
_atom_site_aniso_U_12
_atom_site_aniso_U_13
_atom_site_aniso_U_23
O1 0.0119(4) 0.0123(5) 0.0155(5) 0.0007(2) 0.0046(3) 0.0009(2)
O2 0.0108(5) 0.0261(5) 0.0220(5) -0.0033(3) -0.0002(3) 0.0033(3)
O3 0.0136(5) 0.0302(5) 0.0120(5) 0.0014(3) -0.0026(3) 0.0007(2)
C1 0.0102(6) 0.0143(6) 0.0129(6) 0.0022(3) 0.0015(4) -0.0004(3)
C2 0.0159(6) 0.0124(6) 0.0169(6) 0.0021(3) -0.0011(4) -0.0004(3)
C3 0.0087(5) 0.0176(6) 0.0142(6) 0.0013(3) -0.0011(4) 0.0032(3)
C4 0.0128(7) 0.0126(7) 0.0145(7) 0.0000 0.0047(5) 0.0000
C5 0.0082(5) 0.0118(6) 0.0099(6) 0.0001(3) 0.0002(4) 0.0010(3)
C6 0.0102(6) 0.0127(5) 0.0127(5) 0.0021(3) -0.0008(4) -0.0030(3)
C7 0.0165(6) 0.0179(6) 0.0249(6) 0.0054(4) 0.0033(4) 0.0039(4)
C8 0.0151(6) 0.0216(6) 0.0159(6) 0.0051(4) 0.0034(4) -0.0015(4)

loop_
_atom_type_symbol
_atom_type_description
_atom_type_scat_dispersion_real
_atom_type_scat_dispersion_imag
_atom_type_scat_source
C C 0.003 0.002
;
International Tables for Crystallography
(1992, Vol. C, Tables 4.2.6.8 and 6.1.1.4)
;
H H 0.000 0.000
;
International Tables for Crystallography
(1992, Vol. C, Table 6.1.1.4)
;
O O 0.011 0.006
;
International Tables for Crystallography
(1992, Vol. C, Tables 4.2.6.8 and 6.1.1.4)
;

loop_
_geom_angle_atom_site_label_1
_geom_angle_atom_site_label_2
_geom_angle_atom_site_label_3
_geom_angle
_geom_angle_publ_flag
_geom_angle_site_symmetry_1
_geom_angle_site_symmetry_3
C(4) O(1) C(5) 107.56(8) yes . .
C(2) C(1) C(3) 102.76(8) yes . .
C(2) C(1) C(5) 105.04(8) yes . .
C(2) C(1) C(8) 113.72(9) yes . .
C(3) C(1) C(5) 103.75(8) yes . .
C(3) C(1) C(8) 115.11(8) yes . .
C(5) C(1) C(8) 115.05(8) yes . .
C(1) C(2) C(2) 122.73(10) yes . 2_556
O(2) C(3) C(1) 112.95(8) yes . .
O(2) C(3) C(6) 109.96(8) yes . 2_556
C(1) C(3) C(6) 101.39(7) yes . 2_556
O(1) C(4) O(1) 106.46(10) yes . 2_556
O(1) C(4) C(7) 109.96(5) yes . .
O(1) C(4) C(7) 108.23(5) yes . 2_556
O(1) C(4) C(7) 108.23(5) yes 2_556 .
O(1) C(4) C(7) 109.96(5) yes 2_556 2_556
C(7) C(4) C(7) 113.74(11) yes . 2_556
O(1) C(5) C(1) 115.82(8) yes . .
O(1) C(5) C(5) 104.09(8) yes . 2_556
O(1) C(5) C(6) 113.48(8) yes . .
C(1) C(5) C(5) 102.59(8) yes . 2_556
C(1) C(5) C(6) 114.92(8) yes . .
C(5) C(5) C(6) 103.75(8) yes 2_556 .
O(3) C(6) C(3) 125.40(9) yes . 2_556
O(3) C(6) C(5) 125.08(10) yes . .
C(3) C(6) C(5) 109.25(8) yes 2_556 .
C(3) O(2) H(9) 107.7 no . .
C(1) C(2) H(1) 118.3 no . .
C(2) C(2) H(1) 119.0 no 2_556 .
O(2) C(3) H(2) 110.7 no . .
C(1) C(3) H(2) 110.7 no . .
C(6) C(3) H(2) 110.8 no 2_556 .
C(4) C(7) H(3) 109.4 no . .
C(4) C(7) H(4) 109.5 no . .
C(4) C(7) H(8) 109.6 no . .
H(3) C(7) H(4) 109.5 no . .
H(3) C(7) H(8) 109.5 no . .
H(4) C(7) H(8) 109.5 no . .
C(1) C(8) H(5) 109.9 no . .
C(1) C(8) H(6) 109.1 no . .
C(1) C(8) H(7) 109.4 no . .
H(5) C(8) H(6) 109.5 no . .
H(5) C(8) H(7) 109.5 no . .
H(6) C(8) H(7) 109.5 no . .

loop_
_geom_bond_atom_site_label_1
_geom_bond_atom_site_label_2
_geom_bond_distance
_geom_bond_publ_flag
_geom_bond_site_symmetry_2
O(1) C(4) 1.4564(12) yes .
O(1) C(5) 1.4047(12) yes .
O(2) C(3) 1.4139(13) yes .
O(3) C(6) 1.2079(13) yes .
C(1) C(2) 1.5299(15) yes .
C(1) C(3) 1.5500(13) yes .
C(1) C(5) 1.5455(14) yes .
C(1) C(8) 1.5183(16) yes .
C(2) C(2) 1.3368(16) yes 2_556
C(3) C(6) 1.5489(15) yes 2_556
C(4) C(7) 1.5115(13) yes .
C(4) C(7) 1.5115(13) yes 2_556
C(5) C(5) 1.5210(14) yes 2_556
C(5) C(6) 1.5410(14) yes .
O(2) H(9) 0.910 no .
C(2) H(1) 0.950 no .
C(3) H(2) 0.950 no .
C(7) H(3) 0.950 no .
C(7) H(4) 0.950 no .
C(7) H(8) 0.950 no .
C(8) H(5) 0.950 no .
C(8) H(6) 0.950 no .
C(8) H(7) 0.950 no .

loop_
_geom_contact_atom_site_label_1
_geom_contact_atom_site_label_2
_geom_contact_distance
_geom_contact_site_symmetry_2
O(1) O(1) 2.3334(11) 2_556
O(1) O(2) 2.9548(10) .
O(1) O(3) 2.9647(10) .
O(1) C(1) 2.5006(12) .
O(1) C(1) 3.5572(13) 2_556
O(1) C(3) 2.9669(12) .
O(1) C(3) 3.5746(12) 2_556
O(1) C(5) 2.3079(13) 2_556
O(1) C(6) 2.4643(12) .
O(1) C(6) 2.9683(12) 2_556
O(1) C(7) 2.4308(13) .
O(1) C(7) 2.4049(14) 2_556
O(1) C(8) 3.0881(14) .
O(2) O(1) 2.9548(10) .
O(2) O(3) 3.0422(12) 2_556
O(2) O(3) 2.7893(10) 8_555
O(2) C(1) 2.4720(12) .
O(2) C(5) 3.0804(12) .
O(2) C(5) 3.3704(13) 2_556
O(2) C(6) 2.4277(14) 2_556
O(2) C(7) 3.5283(14) 2_556
O(2) C(8) 2.9294(14) .
O(3) O(1) 2.9647(10) .
O(3) O(2) 3.0422(12) 2_556
O(3) O(2) 2.7893(10) 8_454
O(3) C(1) 3.3369(11) .
O(3) C(1) 3.5725(13) 2_556
O(3) C(2) 3.4961(13) 3_556
O(3) C(3) 2.4548(13) 2_556
O(3) C(3) 3.5948(11) 8_454
O(3) C(5) 2.4440(11) .
O(3) C(5) 3.5602(11) 2_556
O(3) C(7) 3.5773(15) 3_566
O(3) C(8) 3.5541(13) .
C(1) O(1) 2.5006(12) .
C(1) O(1) 3.5572(13) 2_556
C(1) O(2) 2.4720(12) .
C(1) O(3) 3.3369(11) .
C(1) O(3) 3.5725(13) 2_556
C(1) C(1) 2.9987(15) 2_556
C(1) C(2) 2.5178(15) 2_556
C(1) C(3) 3.4664(13) 2_556
C(1) C(5) 2.3931(15) 2_556
C(1) C(6) 2.6020(13) .
C(1) C(6) 2.3979(15) 2_556
C(2) O(3) 3.4961(13) 3_556
C(2) C(1) 2.5178(15) 2_556
C(2) C(3) 2.4063(14) .
C(2) C(3) 3.1266(14) 2_556
C(2) C(5) 2.4405(15) .
C(2) C(5) 2.7457(15) 2_556
C(2) C(6) 2.8563(14) .
C(2) C(6) 2.8380(15) 2_556
C(2) C(8) 2.5524(17) .
C(3) O(1) 2.9669(12) .
C(3) O(1) 3.5746(12) 2_556
C(3) O(3) 2.4548(13) 2_556
C(3) O(3) 3.5948(11) 8_555
C(3) C(1) 3.4664(13) 2_556
C(3) C(2) 2.4063(14) .
C(3) C(2) 3.1266(14) 2_556
C(3) C(5) 2.4351(13) .
C(3) C(5) 2.5195(14) 2_556
C(3) C(8) 2.5895(15) .
C(4) C(5) 2.3085(17) .
C(4) C(5) 2.3085(17) 2_556
C(4) C(6) 3.1135(15) .
C(4) C(6) 3.1135(15) 2_556
C(5) O(1) 2.3079(13) 2_556
C(5) O(2) 3.0804(12) .
C(5) O(2) 3.3704(13) 2_556
C(5) O(3) 2.4440(11) .
C(5) O(3) 3.5602(11) 2_556
C(5) C(1) 2.3931(15) 2_556
C(5) C(2) 2.4405(15) .
C(5) C(2) 2.7457(15) 2_556
C(5) C(3) 2.4351(13) .
C(5) C(3) 2.5195(14) 2_556
C(5) C(4) 2.3085(17) .
C(5) C(6) 2.4088(13) 2_556
C(5) C(7) 3.2593(15) .
C(5) C(7) 3.4360(15) 2_556
C(5) C(8) 2.5848(16) .
C(6) O(1) 2.4643(12) .
C(6) O(1) 2.9683(12) 2_556
C(6) O(2) 2.4277(14) 2_556
C(6) C(1) 2.6020(13) .
C(6) C(1) 2.3979(15) 2_556
C(6) C(2) 2.8563(14) .
C(6) C(2) 2.8380(15) 2_556
C(6) C(4) 3.1135(15) .
C(6) C(5) 2.4088(13) 2_556
C(6) C(7) 3.4247(15) .
C(6) C(8) 3.3173(15) .
C(7) O(1) 2.4308(13) .
C(7) O(1) 2.4049(14) 2_556
C(7) O(2) 3.5283(14) 2_556
C(7) O(3) 3.5773(15) 3_566
C(7) C(5) 3.2593(15) .
C(7) C(5) 3.4360(15) 2_556
C(7) C(6) 3.4247(15) .
C(7) C(7) 2.5317(15) 2_556
C(8) O(1) 3.0881(14) .
C(8) O(2) 2.9294(14) .
C(8) O(3) 3.5541(13) .
C(8) C(2) 2.5524(17) .
C(8) C(3) 2.5895(15) .
C(8) C(5) 2.5848(16) .
C(8) C(6) 3.3173(15) .
O(1) H(3) 2.603 .
O(1) H(3) 2.570 2_556
O(1) H(4) 3.246 .
O(1) H(4) 2.602 2_556
O(1) H(5) 3.296 .
O(1) H(6) 2.860 .
O(1) H(8) 2.634 .
O(1) H(8) 3.227 2_556
O(1) H(8) 3.159 3_566
O(2) H(1) 3.132 6_556
O(2) H(2) 1.962 .
O(2) H(3) 2.810 2_556
O(2) H(4) 2.862 5_545
O(2) H(6) 2.595 .
O(2) H(7) 3.199 .
O(2) H(7) 2.868 6_556
O(2) H(9) 3.418 7_557
O(3) H(1) 2.650 3_556
O(3) H(2) 2.723 2_556
O(3) H(2) 3.383 8_454
O(3) H(3) 3.000 .
O(3) H(4) 3.035 4_564
O(3) H(5) 2.973 .
O(3) H(5) 3.481 3_556
O(3) H(7) 3.153 3_556
O(3) H(8) 2.687 3_566
O(3) H(9) 3.107 2_556
O(3) H(9) 1.889 8_454
C(1) H(1) 2.149 .
C(1) H(1) 3.368 2_556
C(1) H(2) 2.085 .
C(1) H(5) 2.047 .
C(1) H(6) 2.038 .
C(1) H(7) 2.041 .
C(1) H(9) 3.211 .
C(2) H(1) 1.980 2_556
C(2) H(2) 2.462 .
C(2) H(2) 3.236 2_556
C(2) H(4) 3.588 2_546
C(2) H(5) 2.798 .
C(2) H(5) 3.167 3_556
C(2) H(5) 3.346 4_555
C(2) H(6) 3.353 .
C(2) H(7) 2.693 .
C(3) H(1) 2.962 .
C(3) H(3) 3.353 2_556
C(3) H(4) 3.509 5_545
C(3) H(5) 3.393 .
C(3) H(6) 2.739 .
C(3) H(7) 2.814 .
C(3) H(9) 1.900 .
C(3) H(9) 3.288 7_557
C(4) H(3) 2.034 .
C(4) H(3) 2.034 2_556
C(4) H(4) 2.036 .
C(4) H(4) 2.036 2_556
C(4) H(8) 2.037 .
C(4) H(8) 2.037 2_556
C(5) H(1) 3.289 .
C(5) H(2) 3.241 .
C(5) H(2) 3.220 2_556
C(5) H(3) 3.097 .
C(5) H(3) 3.391 2_556
C(5) H(5) 2.743 .
C(5) H(6) 2.813 .
C(5) H(7) 3.384 .
C(5) H(8) 3.513 3_566
C(6) H(1) 3.585 .
C(6) H(1) 3.536 3_556
C(6) H(2) 2.085 2_556
C(6) H(3) 2.838 .
C(6) H(5) 3.018 .
C(6) H(5) 3.480 3_556
C(6) H(7) 3.526 3_556
C(6) H(8) 3.415 3_566
C(6) H(9) 2.808 2_556
C(6) H(9) 2.805 8_454
C(7) H(1) 3.450 2_566
C(7) H(3) 3.336 2_556
C(7) H(4) 2.727 2_556
C(7) H(5) 3.376 3_566
C(7) H(6) 3.448 3_566
C(7) H(6) 3.474 5_455
C(7) H(7) 3.182 5_455
C(7) H(8) 2.722 2_556
C(8) H(1) 2.694 .
C(8) H(2) 2.943 .
C(8) H(2) 3.369 4_554
C(8) H(3) 3.266 5_545
C(8) H(4) 3.428 5_545
C(8) H(6) 3.445 7_556
C(8) H(8) 3.184 3_566
C(8) H(9) 3.559 6_546
H(1) O(2) 3.132 6_546
H(1) O(3) 2.650 3_556
H(1) C(1) 2.149 .
H(1) C(1) 3.368 2_556
H(1) C(2) 1.980 2_556
H(1) C(3) 2.962 .
H(1) C(5) 3.289 .
H(1) C(6) 3.585 .
H(1) C(6) 3.536 3_556
H(1) C(7) 3.450 2_546
H(1) C(8) 2.694 .
H(1) H(1) 2.262 2_556
H(1) H(2) 2.766 .
H(1) H(4) 3.585 1_545
H(1) H(4) 2.786 2_546
H(1) H(5) 2.890 .
H(1) H(5) 2.950 3_556
H(1) H(5) 3.398 4_555
H(1) H(6) 3.585 .
H(1) H(7) 2.526 .
H(1) H(8) 3.068 1_545
H(1) H(8) 3.321 2_546
H(1) H(9) 2.784 6_546
H(2) O(2) 1.962 .
H(2) O(3) 2.723 2_556
H(2) O(3) 3.383 8_555
H(2) C(1) 2.085 .
H(2) C(2) 2.462 .
H(2) C(2) 3.236 2_556
H(2) C(5) 3.241 .
H(2) C(5) 3.220 2_556
H(2) C(6) 2.085 2_556
H(2) C(8) 2.943 .
H(2) C(8) 3.369 4_555
H(2) H(1) 2.766 .
H(2) H(4) 3.324 5_545
H(2) H(5) 2.987 4_555
H(2) H(6) 3.218 .
H(2) H(7) 2.859 .
H(2) H(7) 2.920 4_555
H(2) H(9) 2.079 .
H(2) H(9) 3.164 7_557
H(3) O(1) 2.603 .
H(3) O(1) 2.571 2_556
H(3) O(2) 2.810 2_556
H(3) O(3) 3.000 .
H(3) C(3) 3.353 2_556
H(3) C(4) 2.034 .
H(3) C(5) 3.097 .
H(3) C(5) 3.391 2_556
H(3) C(6) 2.838 .
H(3) C(7) 3.336 2_556
H(3) C(8) 3.266 5_455
H(3) H(4) 1.551 .
H(3) H(4) 3.579 2_556
H(3) H(6) 3.328 3_566
H(3) H(6) 3.160 5_455
H(3) H(7) 2.539 5_455
H(3) H(8) 1.551 .
H(3) H(8) 3.578 2_556
H(3) H(9) 3.201 2_556
H(4) O(1) 3.246 .
H(4) O(1) 2.602 2_556
H(4) O(2) 2.862 5_455
H(4) O(3) 3.035 4_565
H(4) C(2) 3.588 2_566
H(4) C(3) 3.509 5_455
H(4) C(4) 2.036 .
H(4) C(7) 2.727 2_556
H(4) C(8) 3.428 5_455
H(4) H(1) 3.585 1_565
H(4) H(1) 2.786 2_566
H(4) H(2) 3.324 5_455
H(4) H(3) 1.551 .
H(4) H(3) 3.579 2_556
H(4) H(4) 3.015 2_556
H(4) H(5) 3.393 3_566
H(4) H(6) 3.563 3_566
H(4) H(6) 3.064 5_455
H(4) H(7) 2.996 5_455
H(4) H(8) 1.551 .
H(4) H(8) 2.575 2_556
H(4) H(9) 2.688 5_455
H(5) O(1) 3.296 .
H(5) O(3) 2.973 .
H(5) O(3) 3.481 3_556
H(5) C(1) 2.047 .
H(5) C(2) 2.798 .
H(5) C(2) 3.167 3_556
H(5) C(2) 3.346 4_554
H(5) C(3) 3.393 .
H(5) C(5) 2.743 .
H(5) C(6) 3.018 .
H(5) C(6) 3.480 3_556
H(5) C(7) 3.376 3_566
H(5) H(1) 2.890 .
H(5) H(1) 2.950 3_556
H(5) H(1) 3.398 4_554
H(5) H(2) 2.987 4_554
H(5) H(4) 3.393 3_566
H(5) H(5) 3.594 3_556
H(5) H(6) 1.551 .
H(5) H(6) 3.577 7_556
H(5) H(7) 1.551 .
H(5) H(8) 2.638 3_566
H(6) O(1) 2.860 .
H(6) O(2) 2.595 .
H(6) C(1) 2.038 .
H(6) C(2) 3.353 .
H(6) C(3) 2.739 .
H(6) C(5) 2.813 .
H(6) C(7) 3.448 3_566
H(6) C(7) 3.474 5_545
H(6) C(8) 3.445 7_556
H(6) H(1) 3.585 .
H(6) H(2) 3.218 .
H(6) H(3) 3.328 3_566
H(6) H(3) 3.160 5_545
H(6) H(4) 3.563 3_566
H(6) H(4) 3.064 5_545
H(6) H(5) 1.551 .
H(6) H(5) 3.577 7_556
H(6) H(6) 2.760 7_556
H(6) H(7) 1.551 .
H(6) H(7) 3.519 7_556
H(6) H(8) 2.929 3_566
H(6) H(9) 3.326 .
H(7) O(2) 3.199 .
H(7) O(2) 2.868 6_546
H(7) O(3) 3.153 3_556
H(7) C(1) 2.041 .
H(7) C(2) 2.693 .
H(7) C(3) 2.814 .
H(7) C(5) 3.384 .
H(7) C(6) 3.526 3_556
H(7) C(7) 3.182 5_545
H(7) H(1) 2.526 .
H(7) H(2) 2.859 .
H(7) H(2) 2.920 4_554
H(7) H(3) 2.539 5_545
H(7) H(4) 2.996 5_545
H(7) H(5) 1.551 .
H(7) H(6) 1.551 .
H(7) H(6) 3.519 7_556
H(7) H(9) 2.697 6_546
H(8) O(1) 2.634 .
H(8) O(1) 3.227 2_556
H(8) O(1) 3.159 3_566
H(8) O(3) 2.687 3_566
H(8) C(4) 2.037 .
H(8) C(5) 3.513 3_566
H(8) C(6) 3.415 3_566
H(8) C(7) 2.722 2_556
H(8) C(8) 3.184 3_566
H(8) H(1) 3.068 1_565
H(8) H(1) 3.321 2_566
H(8) H(3) 1.551 .
H(8) H(3) 3.578 2_556
H(8) H(4) 1.551 .
H(8) H(4) 2.575 2_556
H(8) H(5) 2.638 3_566
H(8) H(6) 2.929 3_566
H(8) H(8) 2.997 2_556
H(9) O(2) 3.418 7_557
H(9) O(3) 3.107 2_556
H(9) O(3) 1.889 8_555
H(9) C(1) 3.211 .
H(9) C(3) 1.900 .
H(9) C(3) 3.288 7_557
H(9) C(6) 2.808 2_556
H(9) C(6) 2.805 8_555
H(9) C(8) 3.559 6_556
H(9) H(1) 2.784 6_556
H(9) H(2) 2.079 .
H(9) H(2) 3.164 7_557
H(9) H(3) 3.201 2_556
H(9) H(4) 2.688 5_545
H(9) H(6) 3.326 .
H(9) H(7) 2.697 6_556
H(9) H(9) 2.949 7_557

loop_
_geom_torsion_atom_site_label_1
_geom_torsion_atom_site_label_2
_geom_torsion_atom_site_label_3
_geom_torsion_atom_site_label_4
_geom_torsion
_geom_torsion_site_symmetry_1
_geom_torsion_site_symmetry_3
_geom_torsion_site_symmetry_4
C(4) O(1) C(5) C(1) -137.90(7) . . .
C(4) O(1) C(5) C(6) 85.99(9) . . .
C(4) O(1) C(5) C(5) -26.11(8) . . 2_556
C(5) O(1) C(4) O(1) 10.71(7) . . 2_556
C(5) O(1) C(4) C(7) -106.31(9) . . .
C(5) O(1) C(4) C(7) 128.89(9) . . 2_556
C(2) C(1) C(3) O(2) 168.92(8) . . .
C(2) C(1) C(3) C(6) -73.46(9) . . 2_556
C(3) C(1) C(2) C(2) 81.40(11) . . 2_556
C(2) C(1) C(5) O(1) 175.26(8) . . .
C(2) C(1) C(5) C(6) -49.27(11) . . .
C(2) C(1) C(5) C(5) 62.60(9) . . 2_556
C(5) C(1) C(2) C(2) -26.85(12) . . 2_556
C(8) C(1) C(2) C(2) -153.51(9) . . 2_556
C(3) C(1) C(5) O(1) 67.73(10) . . .
C(3) C(1) C(5) C(6) -156.79(8) . . .
C(3) C(1) C(5) C(5) -44.93(9) . . 2_556
C(5) C(1) C(3) O(2) -81.85(10) . . .
C(5) C(1) C(3) C(6) 35.76(9) . . 2_556
C(8) C(1) C(3) O(2) 44.75(12) . . .
C(8) C(1) C(3) C(6) 162.36(8) . . 2_556
C(8) C(1) C(5) O(1) -58.91(11) . . .
C(8) C(1) C(5) C(6) 76.57(11) . . .
C(8) C(1) C(5) C(5) -171.56(8) . . 2_556
C(1) C(2) C(2) C(1) 9.52(15) . 2_556 2_556
O(2) C(3) C(6) O(3) -68.91(12) . 2_556 2_556
O(2) C(3) C(6) C(5) 105.39(8) . 2_556 2_556
C(1) C(3) C(6) O(3) 171.33(10) . 2_556 2_556
C(1) C(3) C(6) C(5) -14.37(10) . 2_556 2_556
O(1) C(5) C(5) O(1) 32.57(9) . 2_556 2_556
O(1) C(5) C(5) C(1) 153.65(7) . 2_556 2_556
O(1) C(5) C(5) C(6) -86.41(9) . 2_556 2_556
O(1) C(5) C(6) O(3) 49.36(14) . . .
O(1) C(5) C(6) C(3) -124.97(9) . . 2_556
C(1) C(5) C(5) O(1) 153.65(7) . 2_556 2_556
C(1) C(5) C(5) C(1) -85.27(8) . 2_556 2_556
C(1) C(5) C(5) C(6) 34.68(9) . 2_556 2_556
C(1) C(5) C(6) O(3) -87.16(12) . . .
C(1) C(5) C(6) C(3) 98.52(10) . . 2_556
C(5) C(5) C(6) O(3) 161.66(10) 2_556 . .
C(5) C(5) C(6) C(3) -12.66(10) 2_556 . 2_556
C(6) C(5) C(5) O(1) -86.41(9) . 2_556 2_556
C(6) C(5) C(5) C(1) 34.68(9) . 2_556 2_556
C(6) C(5) C(5) C(6) 154.62(8) . 2_556 2_556
